data_4086819
loop_
_publ_author_name
'Agnew, Douglas W.'
'Moore, Curtis E.'
'Rheingold, Arnold L.'
'Figueroa, Joshua S.'

_publ_section_title
;
 Controlled cis Labilization of CO from Manganese(I) Mixed
 Carbonyl/Isocyanide Complexes: An Entry Point to Coordinatively
 Unsaturated Metallo-Lewis Acids
;
_journal_issue 2
_journal_name_full Organometallics
_journal_page_first 363
_journal_paper_doi 10.1021/acs.organomet.6b00792
_journal_volume 36
_journal_year 2017
_chemical_formula_moiety 'C67 H74 F3 Mn N2 O5, C2 H5 O0.5'
_chemical_formula_sum 'C69 H79 F3 Mn N2 O5.5'
_chemical_formula_weight 1136.28
_chemical_name_systematic
;
 ?
;
_space_group_crystal_system monoclinic
_space_group_IT_number 14
_space_group_name_Hall '-P 2ybc'
_space_group_name_H-M_alt 'P 1 21/c 1'
_symmetry_space_group_name_Hall '-P 2ybc'
_symmetry_space_group_name_H-M 'P 1 21/c 1'
_atom_sites_solution_hydrogens geom
_atom_sites_solution_primary direct
_audit_creation_date 2016-06-28
_audit_creation_method
;
Olex2 1.2
(compiled 2016.02.16 svn.r3265 for OlexSys, GUI svn.r5155)
;
_cell_angle_alpha 90
_cell_angle_beta 117.2250(10)
_cell_angle_gamma 90
_cell_formula_units_Z 4
_cell_length_a 20.5450(4)
_cell_length_b 16.6493(3)
_cell_length_c 20.6945(4)
_cell_measurement_reflns_used 9781
_cell_measurement_temperature 100(2)
_cell_measurement_theta_max 26.36
_cell_measurement_theta_min 2.45
_cell_volume 6294.6(2)
_computing_molecular_graphics 'Olex2 (Dolomanov et al., 2009)'
_computing_publication_material 'Olex2 (Dolomanov et al., 2009)'
_computing_structure_refinement 'ShelXL (Sheldrick, 2015)'
_computing_structure_solution 'SIR2004 (Burla et al., 2007)'
_diffrn_ambient_temperature 100.0
_diffrn_measured_fraction_theta_full 0.983
_diffrn_measured_fraction_theta_max 0.979
_diffrn_measurement_device_type 'Bruker APEX-II CCD'
_diffrn_measurement_method '\f and \w scans'
_diffrn_radiation_type MoK\a
_diffrn_radiation_wavelength 0.71073
_diffrn_reflns_av_R_equivalents 0.0337
_diffrn_reflns_av_unetI/netI 0.0276
_diffrn_reflns_Laue_measured_fraction_full 0.983
_diffrn_reflns_Laue_measured_fraction_max 0.979
_diffrn_reflns_limit_h_max 25
_diffrn_reflns_limit_h_min -25
_diffrn_reflns_limit_k_max 20
_diffrn_reflns_limit_k_min -20
_diffrn_reflns_limit_l_max 25
_diffrn_reflns_limit_l_min -24
_diffrn_reflns_number 65026
_diffrn_reflns_point_group_measured_fraction_full 0.983
_diffrn_reflns_point_group_measured_fraction_max 0.979
_diffrn_reflns_theta_full 25.242
_diffrn_reflns_theta_max 26.414
_diffrn_reflns_theta_min 2.230
_diffrn_standards_number 0
_exptl_absorpt_coefficient_mu 0.269
_exptl_absorpt_correction_type none
_exptl_crystal_colour 'clear yellow'
_exptl_crystal_colour_lustre clear
_exptl_crystal_colour_primary yellow
_exptl_crystal_density_diffrn 1.199
_exptl_crystal_description block
_exptl_crystal_F_000 2412
_exptl_crystal_recrystallization_method 'grown from concentrated et2o solution at -40C'
_exptl_crystal_size_max 0.2
_exptl_crystal_size_mid 0.1
_exptl_crystal_size_min 0.1
_refine_diff_density_max 0.604
_refine_diff_density_min -0.533
_refine_diff_density_rms 0.048
_refine_ls_extinction_method none
_refine_ls_goodness_of_fit_ref 1.023
_refine_ls_hydrogen_treatment constr
_refine_ls_matrix_type full
_refine_ls_number_parameters 850
_refine_ls_number_reflns 12643
_refine_ls_number_restraints 0
_refine_ls_restrained_S_all 1.023
_refine_ls_R_factor_all 0.0533
_refine_ls_R_factor_gt 0.0440
_refine_ls_shift/su_max 0.001
_refine_ls_shift/su_mean 0.000
_refine_ls_structure_factor_coef Fsqd
_refine_ls_weighting_details
;
 w=1/[\s^2^(Fo^2^)+(0.0561P)^2^+4.1395P]
 where P=(Fo^2^+2Fc^2^)/3
;
_refine_ls_weighting_scheme calc
_refine_ls_wR_factor_gt 0.1127
_refine_ls_wR_factor_ref 0.1191
_reflns_Friedel_coverage 0.000
_reflns_number_gt 10680
_reflns_number_total 12643
_reflns_threshold_expression 'I > 2\s(I)'
_cod_data_source_file om6b00792_si_002.cif
_cod_data_source_block jfig1020
_cod_depositor_comments 'Adding full bibliography for 4086816--4086827.cif.'
_cod_original_cell_volume 6294.5(2)
_cod_original_formula_sum 'C69 H79 F3 Mn N2 O5.50'
_cod_database_code 4086819
_shelxl_version_number 2013-2
_shelx_space_group_comment
;
The symmetry employed for this shelxl refinement is uniquely defined
by the following loop, which should always be used as a source of
symmetry information in preference to the above space-group names.
They are only intended as comments.
;
_olex2_refinement_description
;
1. Fixed Uiso
 At 1.2 times of:
  All C(H) groups, All C(H,H) groups
 At 1.5 times of:
  All C(H,H,H) groups, All C(H,H,H,H,H,H) groups
2. Others
 Sof(H49A)=Sof(C51A)=Sof(H51D)=Sof(H51E)=Sof(H51F)=Sof(C50)=Sof(H50D)=
 Sof(H50E)=Sof(H50F)=1-FVAR(1)
 Sof(H49)=Sof(C51)=Sof(H51A)=Sof(H51B)=Sof(H51C)=Sof(C50A)=Sof(H50A)=Sof(H50B)=
 Sof(H50C)=FVAR(1)
 Sof(F1A)=Sof(F2A)=Sof(O4A)=Sof(O5A)=Sof(C1A)=Sof(F3A)=1-FVAR(2)
 Sof(O4)=Sof(O5)=Sof(C1)=Sof(F1)=Sof(F2)=Sof(F3)=FVAR(2)
 Sof(H61A)=Sof(C63)=Sof(H63D)=Sof(H63E)=Sof(H63F)=Sof(C62)=Sof(H62D)=Sof(H62E)=
 Sof(H62F)=1-FVAR(3)
 Sof(H61)=Sof(C62A)=Sof(H62A)=Sof(H62B)=Sof(H62C)=Sof(C63A)=Sof(H63A)=
 Sof(H63B)=Sof(H63C)=FVAR(3)
 Fixed Sof: H1SD(0.5) H1SE(0.5) H1SF(0.5) H1SA(0.5) H1SB(0.5) H1SC(0.5)
 C3S(0.5) H3SA(0.5) H3SB(0.5) C2S(0.5) H2SA(0.5) H2SB(0.5)
3.a Ternary CH refined with riding coordinates:
 C31(H31), C28(H28), C19(H19), C0AA(H0AA), C46(H46), C49(H49), C49(H49A),
 C58(H58), C61(H61), C61(H61A)
3.b Secondary CH2 refined with riding coordinates:
 C3S(H3SA,H3SB), C2S(H2SA,H2SB)
3.c Aromatic/amide H refined with riding coordinates:
 C26(H26), C25(H25), C24(H24), C9(H9), C10(H10), C11(H11), C17(H17), C16(H16),
 C15(H15), C42(H42), C43(H43), C44(H44), C36(H36), C37(H37), C38(H38), C54(H54),
  C55(H55), C56(H56)
3.d Idealised Me refined as rotating group:
 C32(H32A,H32B,H32C), C33(H33A,H33B,H33C), C29(H29A,H29B,H29C), C21(H21A,H21B,
 H21C), C20(H20A,H20B,H20C), C1AA(H1AA,H1AB,H1AC), C2AA(H2AA,H2AB,H2AC),
 C48(H48A,H48B,H48C), C47(H47A,H47B,H47C), C51(H51A,H51B,H51C), C50A(H50A,H50B,
 H50C), C59(H59A,H59B,H59C), C60(H60A,H60B,H60C), C62A(H62A,H62B,H62C),
 C63A(H63A,H63B,H63C), C30(H30A,H30B,H30C), C51A(H51D,H51E,H51F), C50(H50D,H50E,
 H50F), C1S(H1SD,H1SE,H1SF), C1S(H1SA,H1SB,H1SC), C63(H63D,H63E,H63F), C62(H62D,
 H62E,H62F)
;
_olex2_submission_original_sample_id JFig1020
_olex2_submission_special_instructions 'No special instructions were received'

loop_
_space_group_symop_operation_xyz
'x, y, z'
'-x, y+1/2, -z+1/2'
'-x, -y, -z'
'x, -y-1/2, z-1/2'

loop_
_atom_site_label
_atom_site_type_symbol
_atom_site_fract_x
_atom_site_fract_y
_atom_site_fract_z
_atom_site_U_iso_or_equiv
_atom_site_adp_type
_atom_site_occupancy
_atom_site_site_symmetry_order
_atom_site_calc_flag
_atom_site_refinement_flags_posn
_atom_site_refinement_flags_adp
_atom_site_refinement_flags_occupancy
_atom_site_disorder_assembly
_atom_site_disorder_group
Mn1 Mn 0.28282(2) 0.55313(2) 0.24472(2) 0.02198(8) Uani 1 1 d . . . . .
F1A F 0.0118(3) 0.6529(5) 0.1031(4) 0.0494(12) Uani 0.751(4) 1 d . . . A 2
F2A F 0.0864(5) 0.7401(6) 0.0973(6) 0.052(2) Uani 0.751(4) 1 d . . . A 2
O1 O 0.24891(10) 0.46153(10) 0.10805(10) 0.0521(4) Uani 1 1 d . . . . .
O2 O 0.33542(11) 0.64170(12) 0.38631(10) 0.0635(5) Uani 1 1 d . . . . .
O3 O 0.42076(9) 0.46340(11) 0.31871(11) 0.0587(5) Uani 1 1 d . . . . .
O4A O 0.12266(11) 0.56337(14) 0.10840(12) 0.0549(8) Uani 0.751(4) 1 d . . . A 1
N1 N 0.35248(7) 0.67797(8) 0.18561(8) 0.0190(3) Uani 1 1 d . . . . .
C4 C 0.25721(11) 0.49739(12) 0.15780(12) 0.0338(4) Uani 1 1 d . . . . .
C6 C 0.32731(9) 0.63199(10) 0.20973(10) 0.0214(3) Uani 1 1 d . . . . .
C7 C 0.38097(8) 0.73558(9) 0.15641(9) 0.0167(3) Uani 1 1 d . . . . .
C8 C 0.41568(8) 0.80291(9) 0.19943(9) 0.0178(3) Uani 1 1 d . . . . .
C22 C 0.42579(9) 0.81062(9) 0.27577(9) 0.0213(3) Uani 1 1 d . . . . .
C27 C 0.36927(10) 0.84237(11) 0.28827(11) 0.0275(4) Uani 1 1 d . . . . .
C26 C 0.38002(12) 0.84576(12) 0.36034(12) 0.0355(5) Uani 1 1 d . . . . .
H26 H 0.3425 0.8667 0.3702 0.043 Uiso 1 1 calc R . . . .
C25 C 0.44407(13) 0.81913(12) 0.41667(11) 0.0374(5) Uani 1 1 d . . . . .
H25 H 0.4499 0.8206 0.4649 0.045 Uiso 1 1 calc R . . . .
C24 C 0.49997(12) 0.79025(11) 0.40392(11) 0.0342(5) Uani 1 1 d . . . . .
H24 H 0.5444 0.7732 0.4437 0.041 Uiso 1 1 calc R . . . .
C23 C 0.49241(10) 0.78564(10) 0.33370(10) 0.0263(4) Uani 1 1 d . . . . .
C31 C 0.55505(11) 0.75249(12) 0.32129(11) 0.0324(4) Uani 1 1 d . . . . .
H31 H 0.5506 0.7765 0.2752 0.039 Uiso 1 1 calc R . . . .
C32 C 0.63100(12) 0.77387(14) 0.38178(14) 0.0482(6) Uani 1 1 d . . . . .
H32A H 0.6344 0.8321 0.3895 0.072 Uiso 1 1 calc GR . . . .
H32B H 0.6684 0.7565 0.3678 0.072 Uiso 1 1 calc GR . . . .
H32C H 0.6389 0.7467 0.4268 0.072 Uiso 1 1 calc GR . . . .
C33 C 0.54784(12) 0.66162(13) 0.31094(12) 0.0408(5) Uani 1 1 d . . . . .
H33A H 0.5522 0.6363 0.3555 0.061 Uiso 1 1 calc GR . . . .
H33B H 0.5867 0.6415 0.3002 0.061 Uiso 1 1 calc GR . . . .
H33C H 0.5000 0.6487 0.2705 0.061 Uiso 1 1 calc GR . . . .
C28 C 0.29915(10) 0.87537(13) 0.22769(12) 0.0348(5) Uani 1 1 d . . . . .
H28 H 0.2998 0.8646 0.1804 0.042 Uiso 1 1 calc R . . B 2
C29 C 0.29393(15) 0.96629(14) 0.23539(16) 0.0549(6) Uani 1 1 d . . . . .
H29A H 0.2491 0.9865 0.1947 0.082 Uiso 1 1 calc GR . . . .
H29B H 0.3365 0.9924 0.2351 0.082 Uiso 1 1 calc GR . . . .
H29C H 0.2928 0.9781 0.2813 0.082 Uiso 1 1 calc GR . . . .
C9 C 0.44261(9) 0.86061(9) 0.16911(9) 0.0193(3) Uani 1 1 d . . . . .
H9 H 0.4662 0.9071 0.1964 0.023 Uiso 1 1 calc R . . . .
C10 C 0.43540(9) 0.85108(9) 0.09975(9) 0.0196(3) Uani 1 1 d . . . . .
H10 H 0.4538 0.8912 0.0799 0.024 Uiso 1 1 calc R . . . .
C11 C 0.40154(9) 0.78358(9) 0.05892(9) 0.0185(3) Uani 1 1 d . . . . .
H11 H 0.3972 0.7781 0.0114 0.022 Uiso 1 1 calc R . . . .
C12 C 0.37382(8) 0.72361(9) 0.08650(9) 0.0173(3) Uani 1 1 d . . . . .
C13 C 0.33919(9) 0.65002(9) 0.04210(9) 0.0193(3) Uani 1 1 d . . . . .
C18 C 0.37970(10) 0.57837(10) 0.05597(10) 0.0225(4) Uani 1 1 d . . . . .
C19 C 0.45771(10) 0.57068(10) 0.11696(10) 0.0250(4) Uani 1 1 d . . . . .
H19 H 0.4730 0.6241 0.1415 0.030 Uiso 1 1 calc R . . . .
C21 C 0.46196(11) 0.50929(11) 0.17355(11) 0.0329(4) Uani 1 1 d . . . . .
H21A H 0.4277 0.5243 0.1923 0.049 Uiso 1 1 calc GR . . . .
H21B H 0.5118 0.5081 0.2136 0.049 Uiso 1 1 calc GR . . . .
H21C H 0.4491 0.4560 0.1511 0.049 Uiso 1 1 calc GR . . . .
C20 C 0.51191(12) 0.54673(15) 0.08865(13) 0.0435(5) Uani 1 1 d . . . . .
H20A H 0.4999 0.4929 0.0673 0.065 Uiso 1 1 calc GR . . . .
H20B H 0.5617 0.5468 0.1289 0.065 Uiso 1 1 calc GR . . . .
H20C H 0.5089 0.5852 0.0515 0.065 Uiso 1 1 calc GR . . . .
C17 C 0.34745(11) 0.51212(10) 0.01154(11) 0.0307(4) Uani 1 1 d . . . . .
H17 H 0.3744 0.4635 0.0199 0.037 Uiso 1 1 calc R . . . .
C16 C 0.27728(12) 0.51599(11) -0.04413(11) 0.0346(5) Uani 1 1 d . . . . .
H16 H 0.2560 0.4701 -0.0736 0.042 Uiso 1 1 calc R . . . .
C15 C 0.23744(10) 0.58655(11) -0.05752(11) 0.0306(4) Uani 1 1 d . . . . .
H15 H 0.1889 0.5884 -0.0960 0.037 Uiso 1 1 calc R . . . .
C14 C 0.26739(9) 0.65466(10) -0.01551(10) 0.0231(4) Uani 1 1 d . . . . .
C0AA C 0.22195(9) 0.73098(10) -0.03011(10) 0.0262(4) Uani 1 1 d . . . . .
H0AA H 0.2562 0.7777 -0.0171 0.031 Uiso 1 1 calc R . . . .
C1AA C 0.16506(13) 0.74094(14) -0.10954(13) 0.0469(6) Uani 1 1 d . . . . .
H1AA H 0.1892 0.7370 -0.1408 0.070 Uiso 1 1 calc GR . . . .
H1AB H 0.1415 0.7936 -0.1162 0.070 Uiso 1 1 calc GR . . . .
H1AC H 0.1280 0.6986 -0.1226 0.070 Uiso 1 1 calc GR . . . .
C2AA C 0.18443(11) 0.73386(12) 0.01871(12) 0.0368(5) Uani 1 1 d . . . . .
H2AA H 0.1507 0.6883 0.0074 0.055 Uiso 1 1 calc GR . . . .
H2AB H 0.1570 0.7842 0.0104 0.055 Uiso 1 1 calc GR . . . .
H2AC H 0.2214 0.7309 0.0697 0.055 Uiso 1 1 calc GR . . . .
C2 C 0.31319(12) 0.60920(13) 0.33239(12) 0.0371(5) Uani 1 1 d . . . . .
C3 C 0.36613(11) 0.49679(12) 0.28887(12) 0.0334(5) Uani 1 1 d . . . . .
O5A O 0.19499(16) 0.62764(14) 0.21185(16) 0.0273(5) Uani 0.751(4) 1 d . . . A 1
C1A C 0.13795(17) 0.61607(16) 0.15345(16) 0.0280(6) Uani 0.751(4) 1 d . . . A 1
C3AA C 0.08110(11) 0.68445(13) 0.14119(13) 0.0383(5) Uani 1 1 d . . . . .
C5 C 0.22715(9) 0.47688(10) 0.27027(10) 0.0228(4) Uani 1 1 d . . . . .
N2 N 0.19294(7) 0.43085(8) 0.28365(8) 0.0228(3) Uani 1 1 d . . . . .
C34 C 0.16093(9) 0.37158(10) 0.30808(10) 0.0240(4) Uani 1 1 d . . . . .
C35 C 0.20564(10) 0.33387(10) 0.37416(10) 0.0246(4) Uani 1 1 d . . . . .
C40 C 0.28407(10) 0.35832(10) 0.41691(10) 0.0248(4) Uani 1 1 d . . . . .
C41 C 0.30249(10) 0.41960(11) 0.46876(11) 0.0302(4) Uani 1 1 d . . . . .
C42 C 0.37597(12) 0.44248(12) 0.50637(12) 0.0382(5) Uani 1 1 d . . . . .
H42 H 0.3897 0.4841 0.5416 0.046 Uiso 1 1 calc R . . . .
C43 C 0.42894(11) 0.40568(13) 0.49327(12) 0.0401(5) Uani 1 1 d . . . . .
H43 H 0.4786 0.4222 0.5193 0.048 Uiso 1 1 calc R . . . .
C44 C 0.41007(10) 0.34506(12) 0.44259(12) 0.0340(5) Uani 1 1 d . . . . .
H44 H 0.4471 0.3196 0.4344 0.041 Uiso 1 1 calc R . . . .
C45 C 0.33749(10) 0.32046(11) 0.40308(11) 0.0275(4) Uani 1 1 d . . . . .
C46 C 0.31707(11) 0.25280(12) 0.34817(12) 0.0335(4) Uani 1 1 d . . . . .
H46 H 0.2643 0.2598 0.3126 0.040 Uiso 1 1 calc R . . . .
C48 C 0.32439(18) 0.17230(14) 0.38655(17) 0.0616(7) Uani 1 1 d . . . . .
H48A H 0.3760 0.1622 0.4199 0.092 Uiso 1 1 calc GR . . . .
H48B H 0.3057 0.1292 0.3503 0.092 Uiso 1 1 calc GR . . . .
H48C H 0.2961 0.1739 0.4140 0.092 Uiso 1 1 calc GR . . . .
C47 C 0.36078(18) 0.25205(18) 0.30540(18) 0.0655(8) Uani 1 1 d . . . . .
H47A H 0.3555 0.3040 0.2812 0.098 Uiso 1 1 calc GR . . . .
H47B H 0.3424 0.2093 0.2689 0.098 Uiso 1 1 calc GR . . . .
H47C H 0.4125 0.2424 0.3386 0.098 Uiso 1 1 calc GR . . . .
C49 C 0.24506(12) 0.45938(12) 0.48482(12) 0.0373(5) Uani 1 1 d . . . . .
H49 H 0.1969 0.4314 0.4579 0.045 Uiso 0.547(17) 1 calc R . . C 1
H49A H 0.1970 0.4465 0.4423 0.045 Uiso 0.453(17) 1 calc R . . C 2
C51 C 0.2388(5) 0.5486(5) 0.4587(6) 0.0460(18) Uani 0.547(17) 1 d . . . C 1
H51A H 0.2864 0.5751 0.4847 0.069 Uiso 0.547(17) 1 calc GR . . C 1
H51B H 0.2026 0.5769 0.4688 0.069 Uiso 0.547(17) 1 calc GR . . C 1
H51C H 0.2234 0.5497 0.4064 0.069 Uiso 0.547(17) 1 calc GR . . C 1
C50A C 0.2694(5) 0.4567(7) 0.5652(4) 0.058(2) Uani 0.547(17) 1 d . . . C 1
H50A H 0.2790 0.4009 0.5821 0.088 Uiso 0.547(17) 1 calc GR . . C 1
H50B H 0.2308 0.4789 0.5753 0.088 Uiso 0.547(17) 1 calc GR . . C 1
H50C H 0.3141 0.4885 0.5906 0.088 Uiso 0.547(17) 1 calc GR . . C 1
C36 C 0.17470(11) 0.27389(11) 0.39788(12) 0.0304(4) Uani 1 1 d . . . . .
H36 H 0.2035 0.2475 0.4427 0.036 Uiso 1 1 calc R . . . .
C37 C 0.10173(11) 0.25214(12) 0.35637(13) 0.0358(5) Uani 1 1 d . . . . .
H37 H 0.0813 0.2105 0.3728 0.043 Uiso 1 1 calc R . . . .
C38 C 0.05891(11) 0.29073(12) 0.29149(12) 0.0354(5) Uani 1 1 d . . . . .
H38 H 0.0092 0.2753 0.2640 0.043 Uiso 1 1 calc R . . . .
C39 C 0.08717(10) 0.35184(11) 0.26556(11) 0.0290(4) Uani 1 1 d . . . . .
C52 C 0.04010(10) 0.39365(12) 0.19544(11) 0.0314(4) Uani 1 1 d . . . . .
C53 C 0.04203(11) 0.36833(13) 0.13155(12) 0.0362(5) Uani 1 1 d . . . . .
C58 C 0.08957(12) 0.29793(15) 0.13232(13) 0.0442(5) Uani 1 1 d . . . . .
H58 H 0.1315 0.2942 0.1823 0.053 Uiso 1 1 calc R . . . .
C59 C 0.12123(15) 0.30677(18) 0.07852(17) 0.0614(7) Uani 1 1 d . . . . .
H59A H 0.0818 0.3013 0.0288 0.092 Uiso 1 1 calc GR . . . .
H59B H 0.1580 0.2649 0.0879 0.092 Uiso 1 1 calc GR . . . .
H59C H 0.1441 0.3597 0.0845 0.092 Uiso 1 1 calc GR . . . .
C60 C 0.04587(17) 0.21992(15) 0.11734(18) 0.0618(7) Uani 1 1 d . . . . .
H60A H 0.0295 0.2122 0.1546 0.093 Uiso 1 1 calc GR . . . .
H60B H 0.0769 0.1747 0.1184 0.093 Uiso 1 1 calc GR . . . .
H60C H 0.0032 0.2229 0.0694 0.093 Uiso 1 1 calc GR . . . .
C54 C -0.00402(12) 0.40646(14) 0.06650(13) 0.0423(5) Uani 1 1 d . . . . .
H54 H -0.0035 0.3901 0.0228 0.051 Uiso 1 1 calc R . . . .
C55 C -0.05029(12) 0.46748(14) 0.06449(13) 0.0441(5) Uani 1 1 d . . . . .
H55 H -0.0814 0.4925 0.0196 0.053 Uiso 1 1 calc R . . . .
C56 C -0.05152(12) 0.49222(13) 0.12740(13) 0.0410(5) Uani 1 1 d . . . . .
H56 H -0.0834 0.5345 0.1254 0.049 Uiso 1 1 calc R . . . .
C57 C -0.00666(11) 0.45612(12) 0.19403(12) 0.0344(5) Uani 1 1 d . . . . .
C61 C -0.00736(11) 0.48584(13) 0.26310(12) 0.0381(5) Uani 1 1 d . . . . .
H61 H 0.0132 0.4427 0.3008 0.046 Uiso 0.77(2) 1 calc R . . D 1
H61A H 0.0289 0.4513 0.3028 0.046 Uiso 0.23(2) 1 calc R . . D 2
C62A C 0.0413(4) 0.5602(5) 0.2908(4) 0.0496(15) Uani 0.77(2) 1 d . . . D 1
H62A H 0.0910 0.5469 0.2990 0.074 Uiso 0.77(2) 1 calc GR . . D 1
H62B H 0.0427 0.5781 0.3366 0.074 Uiso 0.77(2) 1 calc GR . . D 1
H62C H 0.0215 0.6032 0.2547 0.074 Uiso 0.77(2) 1 calc GR . . D 1
C63A C -0.0844(4) 0.5082(8) 0.2532(4) 0.0672(19) Uani 0.77(2) 1 d . . . D 1
H63A H -0.1045 0.5520 0.2180 0.101 Uiso 0.77(2) 1 calc GR . . D 1
H63B H -0.0810 0.5254 0.3000 0.101 Uiso 0.77(2) 1 calc GR . . D 1
H63C H -0.1166 0.4613 0.2356 0.101 Uiso 0.77(2) 1 calc GR . . D 1
O4 O 0.1639(4) 0.6439(5) 0.2676(4) 0.052(2) Uani 0.249(4) 1 d . . . A 2
O5 O 0.1884(5) 0.6113(4) 0.1759(5) 0.0295(18) Uani 0.249(4) 1 d . . . A 2
F3A F 0.08479(13) 0.71745(18) 0.19861(13) 0.0464(6) Uani 0.751(4) 1 d . . . A 1
C1 C 0.1539(7) 0.6448(5) 0.2043(6) 0.031(2) Uani 0.249(4) 1 d . . . A 2
F1 F 0.0283(9) 0.6444(14) 0.1254(11) 0.050(4) Uani 0.249(4) 1 d . . . A 1
F2 F 0.0891(12) 0.7212(16) 0.0926(15) 0.039(4) Uani 0.249(4) 1 d . . . A 1
F3 F 0.0713(4) 0.7557(5) 0.1812(5) 0.0495(19) Uani 0.249(4) 1 d . . . A 2
C30 C 0.23128(13) 0.83546(15) 0.22532(19) 0.0615(8) Uani 1 1 d . . . E 2
H30A H 0.1876 0.8551 0.1830 0.092 Uiso 1 1 calc GR . . E 2
H30B H 0.2277 0.8486 0.2697 0.092 Uiso 1 1 calc GR . . E 2
H30C H 0.2350 0.7771 0.2217 0.092 Uiso 1 1 calc GR . . E 2
C51A C 0.2456(6) 0.5488(6) 0.4929(9) 0.052(3) Uani 0.453(17) 1 d . . . C 2
H51D H 0.2886 0.5648 0.5376 0.079 Uiso 0.453(17) 1 calc GR . . C 2
H51E H 0.2011 0.5658 0.4952 0.079 Uiso 0.453(17) 1 calc GR . . C 2
H51F H 0.2475 0.5743 0.4510 0.079 Uiso 0.453(17) 1 calc GR . . C 2
C50 C 0.2418(6) 0.4193(7) 0.5532(5) 0.051(2) Uani 0.453(17) 1 d . . . C 2
H50D H 0.2325 0.3616 0.5446 0.076 Uiso 0.453(17) 1 calc GR . . C 2
H50E H 0.2022 0.4440 0.5603 0.076 Uiso 0.453(17) 1 calc GR . . C 2
H50F H 0.2885 0.4277 0.5967 0.076 Uiso 0.453(17) 1 calc GR . . C 2
O1S O 0.0000 1.0000 0.0000 0.145(2) Uani 1 2 d S T P . .
C1S C -0.0398(3) 0.8967(3) 0.0464(3) 0.1238(18) Uani 1 1 d . . . . .
H1SD H -0.0634 0.9384 0.0617 0.186 Uiso 0.5 1 calc GR . . F 2
H1SE H -0.0253 0.8520 0.0810 0.186 Uiso 0.5 1 calc GR . . F 2
H1SF H -0.0741 0.8773 -0.0021 0.186 Uiso 0.5 1 calc GR . . F 2
H1SA H -0.0610 0.8573 0.0070 0.186 Uiso 0.5 1 calc GR . . F 1
H1SB H -0.0662 0.8950 0.0756 0.186 Uiso 0.5 1 calc GR . . F 1
H1SC H 0.0119 0.8839 0.0773 0.186 Uiso 0.5 1 calc GR . . F 1
C3S C 0.0235(4) 0.9292(3) 0.0444(4) 0.0783(19) Uani 0.5 1 d . . . G 2
H3SA H 0.0445 0.8898 0.0233 0.094 Uiso 0.5 1 calc R . . G 2
H3SB H 0.0612 0.9429 0.0941 0.094 Uiso 0.5 1 calc R . . G 2
C2S C -0.0454(6) 0.9721(5) 0.0176(6) 0.112(3) Uani 0.5 1 d . . . G 1
H2SA H -0.0935 0.9745 -0.0262 0.134 Uiso 0.5 1 calc R . . G 1
H2SB H -0.0481 1.0101 0.0531 0.134 Uiso 0.5 1 calc R . . G 1
C63 C -0.0808(10) 0.467(2) 0.2604(12) 0.054(5) Uani 0.23(2) 1 d . . . D 2
H63D H -0.1202 0.4893 0.2160 0.081 Uiso 0.23(2) 1 calc GR . . D 2
H63E H -0.0829 0.4900 0.3029 0.081 Uiso 0.23(2) 1 calc GR . . D 2
H63F H -0.0868 0.4083 0.2605 0.081 Uiso 0.23(2) 1 calc GR . . D 2
C62 C 0.0179(19) 0.5720(15) 0.2864(16) 0.056(6) Uani 0.23(2) 1 d . . . D 2
H62D H 0.0618 0.5828 0.2805 0.084 Uiso 0.23(2) 1 calc GR . . D 2
H62E H 0.0292 0.5791 0.3375 0.084 Uiso 0.23(2) 1 calc GR . . D 2
H62F H -0.0211 0.6093 0.2562 0.084 Uiso 0.23(2) 1 calc GR . . D 2

loop_
_atom_site_aniso_label
_atom_site_aniso_U_11
_atom_site_aniso_U_22
_atom_site_aniso_U_33
_atom_site_aniso_U_23
_atom_site_aniso_U_13
_atom_site_aniso_U_12
Mn1 0.02026(13) 0.01837(13) 0.02846(17) 0.00405(10) 0.01213(11) -0.00177(9)
F1A 0.020(2) 0.057(2) 0.065(3) -0.009(2) 0.0143(19) 0.0032(15)
F2A 0.0522(19) 0.048(4) 0.064(3) 0.022(2) 0.0335(19) 0.0154(19)
O1 0.0627(11) 0.0495(9) 0.0558(11) -0.0196(9) 0.0372(9) -0.0200(8)
O2 0.0883(14) 0.0647(12) 0.0428(11) -0.0222(9) 0.0345(10) -0.0401(10)
O3 0.0382(9) 0.0733(12) 0.0749(13) 0.0489(10) 0.0346(9) 0.0271(8)
O4A 0.0364(12) 0.0613(15) 0.0440(14) -0.0193(11) -0.0013(10) 0.0137(10)
N1 0.0227(7) 0.0164(6) 0.0176(8) -0.0009(5) 0.0091(6) -0.0016(5)
C4 0.0385(11) 0.0290(10) 0.0389(13) -0.0029(9) 0.0220(9) -0.0106(8)
C6 0.0213(8) 0.0184(8) 0.0230(10) 0.0005(7) 0.0090(7) 0.0001(6)
C7 0.0179(7) 0.0155(7) 0.0171(9) 0.0030(6) 0.0083(6) 0.0009(6)
C8 0.0198(7) 0.0179(7) 0.0159(9) -0.0004(6) 0.0084(7) -0.0001(6)
C22 0.0314(9) 0.0159(7) 0.0188(9) -0.0039(6) 0.0135(7) -0.0089(6)
C27 0.0343(9) 0.0247(9) 0.0294(11) -0.0104(8) 0.0197(8) -0.0112(7)
C26 0.0529(12) 0.0309(10) 0.0390(13) -0.0150(9) 0.0351(11) -0.0172(9)
C25 0.0666(14) 0.0306(10) 0.0226(11) -0.0081(8) 0.0270(11) -0.0221(10)
C24 0.0531(12) 0.0276(10) 0.0190(10) 0.0010(8) 0.0140(9) -0.0110(8)
C23 0.0369(10) 0.0205(8) 0.0202(10) 0.0006(7) 0.0120(8) -0.0071(7)
C31 0.0348(10) 0.0358(10) 0.0227(10) 0.0082(8) 0.0097(8) 0.0043(8)
C32 0.0356(11) 0.0387(12) 0.0541(15) 0.0002(11) 0.0065(11) 0.0010(9)
C33 0.0424(12) 0.0409(12) 0.0314(12) -0.0069(9) 0.0101(10) 0.0048(9)
C28 0.0309(10) 0.0434(11) 0.0353(12) -0.0128(9) 0.0197(9) -0.0033(8)
C29 0.0575(15) 0.0402(13) 0.0577(17) 0.0073(12) 0.0182(13) -0.0058(11)
C9 0.0216(8) 0.0159(7) 0.0204(9) -0.0015(6) 0.0097(7) -0.0019(6)
C10 0.0234(8) 0.0164(7) 0.0220(9) 0.0045(6) 0.0129(7) 0.0013(6)
C11 0.0232(8) 0.0189(8) 0.0152(9) 0.0026(6) 0.0103(7) 0.0045(6)
C12 0.0183(7) 0.0155(7) 0.0165(9) 0.0009(6) 0.0066(6) 0.0033(6)
C13 0.0263(8) 0.0170(8) 0.0163(9) -0.0007(6) 0.0114(7) -0.0007(6)
C18 0.0318(9) 0.0187(8) 0.0187(9) 0.0015(7) 0.0130(7) 0.0021(7)
C19 0.0322(9) 0.0176(8) 0.0238(10) 0.0040(7) 0.0116(8) 0.0062(7)
C21 0.0430(11) 0.0274(9) 0.0266(11) 0.0079(8) 0.0145(9) 0.0054(8)
C20 0.0397(11) 0.0587(14) 0.0362(13) 0.0190(11) 0.0208(10) 0.0191(10)
C17 0.0452(11) 0.0167(8) 0.0320(11) -0.0024(7) 0.0193(9) 0.0027(7)
C16 0.0462(11) 0.0221(9) 0.0310(11) -0.0106(8) 0.0136(9) -0.0068(8)
C15 0.0316(9) 0.0279(9) 0.0247(10) -0.0059(8) 0.0062(8) -0.0046(7)
C14 0.0271(8) 0.0205(8) 0.0212(9) -0.0016(7) 0.0105(7) -0.0016(6)
C0AA 0.0232(8) 0.0225(8) 0.0258(10) -0.0014(7) 0.0050(7) -0.0001(7)
C1AA 0.0457(12) 0.0442(12) 0.0324(13) 0.0013(10) 0.0018(10) 0.0148(10)
C2AA 0.0306(10) 0.0350(10) 0.0440(13) -0.0022(9) 0.0165(9) 0.0046(8)
C2 0.0425(11) 0.0363(11) 0.0380(13) 0.0000(9) 0.0232(10) -0.0139(9)
C3 0.0325(10) 0.0349(10) 0.0401(12) 0.0168(9) 0.0229(9) 0.0013(8)
O5A 0.0249(13) 0.0256(11) 0.0328(16) 0.0025(10) 0.0144(13) 0.0035(8)
C1A 0.0262(18) 0.0308(14) 0.0295(17) 0.0012(13) 0.0150(13) -0.0005(11)
C3AA 0.0289(10) 0.0442(12) 0.0467(14) 0.0072(10) 0.0214(10) 0.0066(9)
C5 0.0207(8) 0.0211(8) 0.0255(10) 0.0002(7) 0.0098(7) -0.0002(6)
N2 0.0206(7) 0.0221(7) 0.0260(8) -0.0004(6) 0.0109(6) -0.0041(5)
C34 0.0273(9) 0.0201(8) 0.0306(10) -0.0018(7) 0.0184(8) -0.0058(6)
C35 0.0293(9) 0.0201(8) 0.0304(10) -0.0023(7) 0.0187(8) -0.0020(7)
C40 0.0296(9) 0.0189(8) 0.0275(10) 0.0063(7) 0.0144(8) -0.0017(7)
C41 0.0354(10) 0.0212(9) 0.0315(11) 0.0041(8) 0.0132(9) -0.0029(7)
C42 0.0420(11) 0.0281(10) 0.0348(12) 0.0007(9) 0.0092(9) -0.0090(8)
C43 0.0284(10) 0.0402(11) 0.0411(13) 0.0108(10) 0.0068(9) -0.0092(8)
C44 0.0278(9) 0.0360(10) 0.0388(12) 0.0163(9) 0.0159(9) 0.0026(8)
C45 0.0310(9) 0.0246(9) 0.0301(11) 0.0107(8) 0.0168(8) 0.0007(7)
C46 0.0380(10) 0.0312(10) 0.0393(12) -0.0010(9) 0.0246(10) 0.0002(8)
C48 0.094(2) 0.0309(12) 0.077(2) -0.0021(12) 0.0536(18) -0.0011(12)
C47 0.087(2) 0.0635(17) 0.077(2) -0.0110(15) 0.0641(18) -0.0117(15)
C49 0.0457(12) 0.0271(10) 0.0367(12) -0.0056(9) 0.0169(10) 0.0014(8)
C51 0.050(3) 0.029(2) 0.061(5) 0.001(3) 0.027(4) 0.006(2)
C50A 0.071(5) 0.065(5) 0.050(4) 0.001(3) 0.037(3) 0.019(4)
C36 0.0365(10) 0.0250(9) 0.0361(12) 0.0033(8) 0.0222(9) -0.0016(7)
C37 0.0403(11) 0.0290(10) 0.0479(14) 0.0007(9) 0.0285(10) -0.0109(8)
C38 0.0295(10) 0.0356(10) 0.0443(13) -0.0026(9) 0.0196(9) -0.0130(8)
C39 0.0281(9) 0.0284(9) 0.0335(11) -0.0037(8) 0.0167(8) -0.0079(7)
C52 0.0242(9) 0.0336(10) 0.0331(11) -0.0027(8) 0.0104(8) -0.0140(7)
C53 0.0285(9) 0.0408(11) 0.0363(12) -0.0047(9) 0.0122(9) -0.0133(8)
C58 0.0394(11) 0.0570(14) 0.0342(13) -0.0086(10) 0.0151(10) -0.0047(10)
C59 0.0530(15) 0.0717(18) 0.070(2) -0.0082(15) 0.0371(14) -0.0087(13)
C60 0.0753(18) 0.0432(14) 0.085(2) -0.0042(14) 0.0519(17) -0.0035(12)
C54 0.0386(11) 0.0476(13) 0.0343(13) -0.0058(10) 0.0112(10) -0.0149(10)
C55 0.0386(11) 0.0437(12) 0.0354(13) 0.0012(10) 0.0043(10) -0.0119(9)
C56 0.0347(11) 0.0334(11) 0.0450(14) -0.0001(9) 0.0097(10) -0.0075(8)
C57 0.0304(10) 0.0315(10) 0.0379(12) -0.0022(9) 0.0126(9) -0.0138(8)
C61 0.0339(10) 0.0357(11) 0.0413(13) -0.0013(9) 0.0143(9) -0.0034(8)
C62A 0.044(3) 0.045(3) 0.067(3) -0.027(2) 0.031(2) -0.009(2)
C63A 0.047(2) 0.093(5) 0.072(3) -0.010(4) 0.036(2) -0.015(3)
O4 0.049(4) 0.076(5) 0.038(4) -0.002(3) 0.026(3) 0.007(3)
O5 0.024(4) 0.032(4) 0.039(5) 0.010(3) 0.019(4) 0.001(3)
F3A 0.0408(11) 0.0581(16) 0.0441(13) -0.0045(11) 0.0227(10) 0.0178(11)
C1 0.036(5) 0.030(4) 0.034(7) -0.005(4) 0.021(4) -0.007(4)
F1 0.022(7) 0.050(6) 0.076(12) -0.004(7) 0.021(6) -0.004(5)
F2 0.031(5) 0.051(11) 0.034(5) 0.008(6) 0.015(4) -0.001(6)
F3 0.040(4) 0.051(4) 0.063(5) -0.013(4) 0.029(3) 0.007(3)
C30 0.0333(12) 0.0404(13) 0.107(2) -0.0010(14) 0.0291(14) -0.0029(10)
C51A 0.061(4) 0.028(3) 0.077(8) -0.008(5) 0.038(6) -0.002(3)
C50 0.055(5) 0.059(5) 0.050(4) 0.002(4) 0.034(4) 0.010(4)
O1S 0.255(6) 0.069(2) 0.219(6) 0.036(3) 0.201(5) 0.040(3)
C1S 0.203(6) 0.087(3) 0.137(4) -0.015(3) 0.127(4) -0.010(3)
C3S 0.117(6) 0.043(3) 0.099(5) -0.001(3) 0.070(5) 0.003(3)
C2S 0.184(9) 0.079(5) 0.148(8) 0.016(5) 0.141(8) 0.002(6)
C63 0.035(6) 0.086(14) 0.048(9) -0.016(10) 0.026(6) -0.011(9)
C62 0.082(16) 0.038(8) 0.081(12) -0.004(8) 0.065(13) 0.005(9)

loop_
_atom_type_symbol
_atom_type_description
_atom_type_scat_dispersion_real
_atom_type_scat_dispersion_imag
_atom_type_scat_source
C C 0.0033 0.0016 'International Tables Vol C Tables 4.2.6.8 and 6.1.1.4'
H H 0.0000 0.0000 'International Tables Vol C Tables 4.2.6.8 and 6.1.1.4'
F F 0.0171 0.0103 'International Tables Vol C Tables 4.2.6.8 and 6.1.1.4'
Mn Mn 0.3368 0.7283 'International Tables Vol C Tables 4.2.6.8 and 6.1.1.4'
N N 0.0061 0.0033 'International Tables Vol C Tables 4.2.6.8 and 6.1.1.4'
O O 0.0106 0.0060 'International Tables Vol C Tables 4.2.6.8 and 6.1.1.4'

loop_
_geom_angle_atom_site_label_1
_geom_angle_atom_site_label_2
_geom_angle_atom_site_label_3
_geom_angle
_geom_angle_site_symmetry_1
_geom_angle_site_symmetry_3
C4 Mn1 C6 87.11(8) . .
C4 Mn1 C2 177.19(9) . .
C4 Mn1 O5A 99.48(11) . .
C4 Mn1 C5 89.76(8) . .
C4 Mn1 O5 78.8(3) . .
C6 Mn1 O5A 87.67(9) . .
C6 Mn1 C5 173.25(7) . .
C6 Mn1 O5 82.93(19) . .
C2 Mn1 C6 91.11(8) . .
C2 Mn1 O5A 82.62(11) . .
C2 Mn1 C5 92.23(8) . .
C2 Mn1 O5 103.1(3) . .
C3 Mn1 C4 90.76(10) . .
C3 Mn1 C6 92.40(7) . .
C3 Mn1 C2 87.13(10) . .
C3 Mn1 O5A 169.75(11) . .
C3 Mn1 C5 93.62(8) . .
C3 Mn1 O5 168.7(3) . .
C5 Mn1 O5A 86.95(9) . .
C5 Mn1 O5 90.60(19) . .
C6 N1 C7 177.88(16) . .
O1 C4 Mn1 173.10(19) . .
N1 C6 Mn1 176.95(16) . .
N1 C7 C8 117.71(15) . .
N1 C7 C12 118.86(14) . .
C12 C7 C8 123.42(14) . .
C7 C8 C22 121.35(14) . .
C9 C8 C7 117.10(15) . .
C9 C8 C22 121.51(14) . .
C27 C22 C8 119.88(16) . .
C27 C22 C23 121.23(17) . .
C23 C22 C8 118.89(15) . .
C22 C27 C26 117.98(18) . .
C22 C27 C28 122.52(17) . .
C26 C27 C28 119.47(17) . .
C27 C26 H26 119.6 . .
C25 C26 C27 120.84(19) . .
C25 C26 H26 119.6 . .
C26 C25 H25 119.7 . .
C26 C25 C24 120.64(19) . .
C24 C25 H25 119.7 . .
C25 C24 H24 119.5 . .
C25 C24 C23 121.0(2) . .
C23 C24 H24 119.5 . .
C22 C23 C31 121.99(16) . .
C24 C23 C22 118.27(18) . .
C24 C23 C31 119.73(18) . .
C23 C31 H31 107.5 . .
C23 C31 C32 113.65(18) . .
C32 C31 H31 107.5 . .
C33 C31 C23 110.30(17) . .
C33 C31 H31 107.5 . .
C33 C31 C32 110.05(17) . .
C31 C32 H32A 109.5 . .
C31 C32 H32B 109.5 . .
C31 C32 H32C 109.5 . .
H32A C32 H32B 109.5 . .
H32A C32 H32C 109.5 . .
H32B C32 H32C 109.5 . .
C31 C33 H33A 109.5 . .
C31 C33 H33B 109.5 . .
C31 C33 H33C 109.5 . .
H33A C33 H33B 109.5 . .
H33A C33 H33C 109.5 . .
H33B C33 H33C 109.5 . .
C27 C28 H28 108.1 . .
C27 C28 C29 110.96(17) . .
C27 C28 C30 112.19(19) . .
C29 C28 H28 108.1 . .
C30 C28 H28 108.1 . .
C30 C28 C29 109.12(18) . .
C28 C29 H29A 109.5 . .
C28 C29 H29B 109.5 . .
C28 C29 H29C 109.5 . .
H29A C29 H29B 109.5 . .
H29A C29 H29C 109.5 . .
H29B C29 H29C 109.5 . .
C8 C9 H9 119.6 . .
C10 C9 C8 120.83(15) . .
C10 C9 H9 119.6 . .
C9 C10 H10 119.6 . .
C9 C10 C11 120.73(15) . .
C11 C10 H10 119.6 . .
C10 C11 H11 119.5 . .
C10 C11 C12 121.05(15) . .
C12 C11 H11 119.5 . .
C7 C12 C13 123.02(14) . .
C11 C12 C7 116.86(14) . .
C11 C12 C13 120.11(15) . .
C18 C13 C12 119.78(15) . .
C18 C13 C14 120.70(15) . .
C14 C13 C12 119.44(14) . .
C13 C18 C19 122.65(15) . .
C17 C18 C13 118.56(16) . .
C17 C18 C19 118.79(15) . .
C18 C19 H19 108.2 . .
C18 C19 C21 111.15(15) . .
C18 C19 C20 112.23(16) . .
C21 C19 H19 108.2 . .
C21 C19 C20 108.85(15) . .
C20 C19 H19 108.2 . .
C19 C21 H21A 109.5 . .
C19 C21 H21B 109.5 . .
C19 C21 H21C 109.5 . .
H21A C21 H21B 109.5 . .
H21A C21 H21C 109.5 . .
H21B C21 H21C 109.5 . .
C19 C20 H20A 109.5 . .
C19 C20 H20B 109.5 . .
C19 C20 H20C 109.5 . .
H20A C20 H20B 109.5 . .
H20A C20 H20C 109.5 . .
H20B C20 H20C 109.5 . .
C18 C17 H17 119.5 . .
C16 C17 C18 121.01(17) . .
C16 C17 H17 119.5 . .
C17 C16 H16 119.9 . .
C17 C16 C15 120.30(17) . .
C15 C16 H16 119.9 . .
C16 C15 H15 119.5 . .
C16 C15 C14 120.99(18) . .
C14 C15 H15 119.5 . .
C13 C14 C0AA 121.46(15) . .
C15 C14 C13 118.42(16) . .
C15 C14 C0AA 120.07(16) . .
C14 C0AA H0AA 107.7 . .
C14 C0AA C1AA 113.68(16) . .
C14 C0AA C2AA 110.14(15) . .
C1AA C0AA H0AA 107.7 . .
C2AA C0AA H0AA 107.7 . .
C2AA C0AA C1AA 109.82(17) . .
C0AA C1AA H1AA 109.5 . .
C0AA C1AA H1AB 109.5 . .
C0AA C1AA H1AC 109.5 . .
H1AA C1AA H1AB 109.5 . .
H1AA C1AA H1AC 109.5 . .
H1AB C1AA H1AC 109.5 . .
C0AA C2AA H2AA 109.5 . .
C0AA C2AA H2AB 109.5 . .
C0AA C2AA H2AC 109.5 . .
H2AA C2AA H2AB 109.5 . .
H2AA C2AA H2AC 109.5 . .
H2AB C2AA H2AC 109.5 . .
O2 C2 Mn1 176.1(2) . .
O3 C3 Mn1 177.3(2) . .
C1A O5A Mn1 121.6(3) . .
O4A C1A O5A 130.6(3) . .
O4A C1A C3AA 119.3(3) . .
O5A C1A C3AA 110.1(3) . .
F1A C3AA C1 129.9(4) . .
F1A C3AA F3 104.4(5) . .
F2A C3AA F1A 105.1(5) . .
F2A C3AA C1 120.0(5) . .
F2A C3AA F3 84.3(5) . .
F3A C3AA C1A 116.0(2) . .
F1 C3AA C1A 99.0(11) . .
F1 C3AA F3A 98.9(13) . .
F1 C3AA F2 119.7(15) . .
F2 C3AA C1A 97.1(12) . .
F2 C3AA F3A 124.3(12) . .
F3 C3AA C1 100.7(5) . .
N2 C5 Mn1 178.25(17) . .
C5 N2 C34 171.84(18) . .
C35 C34 N2 117.49(15) . .
C35 C34 C39 123.15(16) . .
C39 C34 N2 119.35(17) . .
C34 C35 C40 120.22(15) . .
C36 C35 C34 117.78(17) . .
C36 C35 C40 121.99(17) . .
C41 C40 C35 119.42(16) . .
C41 C40 C45 121.36(17) . .
C45 C40 C35 119.21(16) . .
C40 C41 C49 121.40(17) . .
C42 C41 C40 117.98(18) . .
C42 C41 C49 120.61(19) . .
C41 C42 H42 119.4 . .
C43 C42 C41 121.2(2) . .
C43 C42 H42 119.4 . .
C42 C43 H43 119.9 . .
C44 C43 C42 120.17(19) . .
C44 C43 H43 119.9 . .
C43 C44 H44 119.5 . .
C43 C44 C45 120.98(19) . .
C45 C44 H44 119.5 . .
C40 C45 C46 120.80(16) . .
C44 C45 C40 118.34(18) . .
C44 C45 C46 120.84(17) . .
C45 C46 H46 107.5 . .
C45 C46 C48 109.52(18) . .
C45 C46 C47 114.03(18) . .
C48 C46 H46 107.5 . .
C47 C46 H46 107.5 . .
C47 C46 C48 110.5(2) . .
C46 C48 H48A 109.5 . .
C46 C48 H48B 109.5 . .
C46 C48 H48C 109.5 . .
H48A C48 H48B 109.5 . .
H48A C48 H48C 109.5 . .
H48B C48 H48C 109.5 . .
C46 C47 H47A 109.5 . .
C46 C47 H47B 109.5 . .
C46 C47 H47C 109.5 . .
H47A C47 H47B 109.5 . .
H47A C47 H47C 109.5 . .
H47B C47 H47C 109.5 . .
C41 C49 H49 110.2 . .
C41 C49 H49A 105.4 . .
C41 C49 C51 106.8(4) . .
C41 C49 C50 111.4(3) . .
C51 C49 H49 110.2 . .
C50A C49 C41 109.4(3) . .
C50A C49 H49 110.2 . .
C50A C49 C51 110.1(4) . .
C51A C49 C41 119.4(5) . .
C51A C49 H49A 105.4 . .
C51A C49 C50 108.6(5) . .
C50 C49 H49A 105.4 . .
C49 C51 H51A 109.5 . .
C49 C51 H51B 109.5 . .
C49 C51 H51C 109.5 . .
H51A C51 H51B 109.5 . .
H51A C51 H51C 109.5 . .
H51B C51 H51C 109.5 . .
C49 C50A H50A 109.5 . .
C49 C50A H50B 109.5 . .
C49 C50A H50C 109.5 . .
H50A C50A H50B 109.5 . .
H50A C50A H50C 109.5 . .
H50B C50A H50C 109.5 . .
C35 C36 H36 119.8 . .
C35 C36 C37 120.45(19) . .
C37 C36 H36 119.8 . .
C36 C37 H37 119.8 . .
C38 C37 C36 120.39(17) . .
C38 C37 H37 119.8 . .
C37 C38 H38 119.3 . .
C37 C38 C39 121.40(18) . .
C39 C38 H38 119.3 . .
C34 C39 C52 122.25(16) . .
C38 C39 C34 116.81(18) . .
C38 C39 C52 120.94(16) . .
C53 C52 C39 119.24(18) . .
C53 C52 C57 121.01(19) . .
C57 C52 C39 119.73(18) . .
C52 C53 C58 121.0(2) . .
C54 C53 C52 118.2(2) . .
C54 C53 C58 120.7(2) . .
C53 C58 H58 107.8 . .
C53 C58 C59 113.7(2) . .
C53 C58 C60 109.76(18) . .
C59 C58 H58 107.8 . .
C60 C58 H58 107.8 . .
C60 C58 C59 109.9(2) . .
C58 C59 H59A 109.5 . .
C58 C59 H59B 109.5 . .
C58 C59 H59C 109.5 . .
H59A C59 H59B 109.5 . .
H59A C59 H59C 109.5 . .
H59B C59 H59C 109.5 . .
C58 C60 H60A 109.5 . .
C58 C60 H60B 109.5 . .
C58 C60 H60C 109.5 . .
H60A C60 H60B 109.5 . .
H60A C60 H60C 109.5 . .
H60B C60 H60C 109.5 . .
C53 C54 H54 119.4 . .
C55 C54 C53 121.2(2) . .
C55 C54 H54 119.4 . .
C54 C55 H55 119.9 . .
C56 C55 C54 120.2(2) . .
C56 C55 H55 119.9 . .
C55 C56 H56 119.5 . .
C55 C56 C57 121.0(2) . .
C57 C56 H56 119.5 . .
C52 C57 C61 121.44(19) . .
C56 C57 C52 118.3(2) . .
C56 C57 C61 120.2(2) . .
C57 C61 H61 108.5 . .
C57 C61 H61A 105.2 . .
C57 C61 C62A 109.3(4) . .
C57 C61 C63A 113.8(3) . .
C57 C61 C62 117.1(10) . .
C62A C61 H61 108.5 . .
C62A C61 C63A 108.0(3) . .
C63A C61 H61 108.5 . .
C63 C61 C57 109.5(8) . .
C63 C61 H61A 105.2 . .
C63 C61 C62 113.4(9) . .
C62 C61 H61A 105.2 . .
C61 C62A H62A 109.5 . .
C61 C62A H62B 109.5 . .
C61 C62A H62C 109.5 . .
H62A C62A H62B 109.5 . .
H62A C62A H62C 109.5 . .
H62B C62A H62C 109.5 . .
C61 C63A H63A 109.5 . .
C61 C63A H63B 109.5 . .
C61 C63A H63C 109.5 . .
H63A C63A H63B 109.5 . .
H63A C63A H63C 109.5 . .
H63B C63A H63C 109.5 . .
C1 O5 Mn1 116.5(9) . .
O4 C1 C3AA 120.6(9) . .
O4 C1 O5 130.3(13) . .
O5 C1 C3AA 108.7(8) . .
C28 C30 H30A 109.5 . .
C28 C30 H30B 109.5 . .
C28 C30 H30C 109.5 . .
H30A C30 H30B 109.5 . .
H30A C30 H30C 109.5 . .
H30B C30 H30C 109.5 . .
C49 C51A H51D 109.5 . .
C49 C51A H51E 109.5 . .
C49 C51A H51F 109.5 . .
H51D C51A H51E 109.5 . .
H51D C51A H51F 109.5 . .
H51E C51A H51F 109.5 . .
C49 C50 H50D 109.5 . .
C49 C50 H50E 109.5 . .
C49 C50 H50F 109.5 . .
H50D C50 H50E 109.5 . .
H50D C50 H50F 109.5 . .
H50E C50 H50F 109.5 . .
C3S O1S C3S 180.0 3_575 .
C2S O1S C2S 180.0 . 3_575
H1SD C1S H1SE 109.5 . .
H1SD C1S H1SF 109.5 . .
H1SE C1S H1SF 109.5 . .
H1SA C1S H1SB 109.5 . .
H1SA C1S H1SC 109.5 . .
H1SB C1S H1SC 109.5 . .
C3S C1S H1SD 109.5 . .
C3S C1S H1SE 109.5 . .
C3S C1S H1SF 109.5 . .
C2S C1S H1SA 109.5 . .
C2S C1S H1SB 109.5 . .
C2S C1S H1SC 109.5 . .
O1S C3S H3SA 110.4 . .
O1S C3S H3SB 110.4 . .
C1S C3S O1S 106.7(5) . .
C1S C3S H3SA 110.4 . .
C1S C3S H3SB 110.4 . .
H3SA C3S H3SB 108.6 . .
O1S C2S C1S 123.1(8) . .
O1S C2S H2SA 106.6 . .
O1S C2S H2SB 106.6 . .
C1S C2S H2SA 106.6 . .
C1S C2S H2SB 106.6 . .
H2SA C2S H2SB 106.5 . .
C61 C63 H63D 109.5 . .
C61 C63 H63E 109.5 . .
C61 C63 H63F 109.5 . .
H63D C63 H63E 109.5 . .
H63D C63 H63F 109.5 . .
H63E C63 H63F 109.5 . .
C61 C62 H62D 109.5 . .
C61 C62 H62E 109.5 . .
C61 C62 H62F 109.5 . .
H62D C62 H62E 109.5 . .
H62D C62 H62F 109.5 . .
H62E C62 H62F 109.5 . .

loop_
_geom_bond_atom_site_label_1
_geom_bond_atom_site_label_2
_geom_bond_distance
_geom_bond_site_symmetry_2
Mn1 C4 1.873(2) .
Mn1 C6 1.9208(17) .
Mn1 C2 1.875(2) .
Mn1 C3 1.793(2) .
Mn1 O5A 2.033(3) .
Mn1 C5 1.9372(17) .
Mn1 O5 2.050(8) .
F1A C3AA 1.378(7) .
F2A C3AA 1.336(12) .
O1 C4 1.133(3) .
O2 C2 1.132(3) .
O3 C3 1.147(2) .
O4A C1A 1.212(4) .
N1 C6 1.157(2) .
N1 C7 1.397(2) .
C7 C8 1.406(2) .
C7 C12 1.400(2) .
C8 C22 1.502(2) .
C8 C9 1.393(2) .
C22 C27 1.404(2) .
C22 C23 1.408(3) .
C27 C26 1.405(3) .
C27 C28 1.515(3) .
C26 H26 0.9500 .
C26 C25 1.372(3) .
C25 H25 0.9500 .
C25 C24 1.377(3) .
C24 H24 0.9500 .
C24 C23 1.391(3) .
C23 C31 1.526(3) .
C31 H31 1.0000 .
C31 C32 1.530(3) .
C31 C33 1.526(3) .
C32 H32A 0.9800 .
C32 H32B 0.9800 .
C32 H32C 0.9800 .
C33 H33A 0.9800 .
C33 H33B 0.9800 .
C33 H33C 0.9800 .
C28 H28 1.0000 .
C28 C29 1.531(3) .
C28 C30 1.525(3) .
C29 H29A 0.9800 .
C29 H29B 0.9800 .
C29 H29C 0.9800 .
C9 H9 0.9500 .
C9 C10 1.383(2) .
C10 H10 0.9500 .
C10 C11 1.387(2) .
C11 H11 0.9500 .
C11 C12 1.394(2) .
C12 C13 1.501(2) .
C13 C18 1.407(2) .
C13 C14 1.412(2) .
C18 C19 1.526(2) .
C18 C17 1.394(2) .
C19 H19 1.0000 .
C19 C21 1.526(3) .
C19 C20 1.530(3) .
C21 H21A 0.9800 .
C21 H21B 0.9800 .
C21 H21C 0.9800 .
C20 H20A 0.9800 .
C20 H20B 0.9800 .
C20 H20C 0.9800 .
C17 H17 0.9500 .
C17 C16 1.375(3) .
C16 H16 0.9500 .
C16 C15 1.385(3) .
C15 H15 0.9500 .
C15 C14 1.390(2) .
C14 C0AA 1.523(2) .
C0AA H0AA 1.0000 .
C0AA C1AA 1.529(3) .
C0AA C2AA 1.526(3) .
C1AA H1AA 0.9800 .
C1AA H1AB 0.9800 .
C1AA H1AC 0.9800 .
C2AA H2AA 0.9800 .
C2AA H2AB 0.9800 .
C2AA H2AC 0.9800 .
O5A C1A 1.255(4) .
C1A C3AA 1.566(4) .
C3AA F3A 1.280(3) .
C3AA C1 1.610(12) .
C3AA F1 1.19(2) .
C3AA F2 1.25(3) .
C3AA F3 1.512(7) .
C5 N2 1.156(2) .
N2 C34 1.402(2) .
C34 C35 1.400(3) .
C34 C39 1.400(2) .
C35 C40 1.497(2) .
C35 C36 1.388(2) .
C40 C41 1.402(3) .
C40 C45 1.404(3) .
C41 C42 1.398(3) .
C41 C49 1.517(3) .
C42 H42 0.9500 .
C42 C43 1.380(3) .
C43 H43 0.9500 .
C43 C44 1.377(3) .
C44 H44 0.9500 .
C44 C45 1.394(3) .
C45 C46 1.517(3) .
C46 H46 1.0000 .
C46 C48 1.530(3) .
C46 C47 1.522(3) .
C48 H48A 0.9800 .
C48 H48B 0.9800 .
C48 H48C 0.9800 .
C47 H47A 0.9800 .
C47 H47B 0.9800 .
C47 H47C 0.9800 .
C49 H49 1.0000 .
C49 H49A 1.0000 .
C49 C51 1.566(8) .
C49 C50A 1.503(7) .
C49 C51A 1.498(10) .
C49 C50 1.594(8) .
C51 H51A 0.9800 .
C51 H51B 0.9800 .
C51 H51C 0.9800 .
C50A H50A 0.9800 .
C50A H50B 0.9800 .
C50A H50C 0.9800 .
C36 H36 0.9500 .
C36 C37 1.392(3) .
C37 H37 0.9500 .
C37 C38 1.382(3) .
C38 H38 0.9500 .
C38 C39 1.395(3) .
C39 C52 1.497(3) .
C52 C53 1.406(3) .
C52 C57 1.407(3) .
C53 C58 1.521(3) .
C53 C54 1.395(3) .
C58 H58 1.0000 .
C58 C59 1.532(4) .
C58 C60 1.528(3) .
C59 H59A 0.9800 .
C59 H59B 0.9800 .
C59 H59C 0.9800 .
C60 H60A 0.9800 .
C60 H60B 0.9800 .
C60 H60C 0.9800 .
C54 H54 0.9500 .
C54 C55 1.379(3) .
C55 H55 0.9500 .
C55 C56 1.377(3) .
C56 H56 0.9500 .
C56 C57 1.396(3) .
C57 C61 1.519(3) .
C61 H61 1.0000 .
C61 H61A 1.0000 .
C61 C62A 1.529(7) .
C61 C63A 1.546(7) .
C61 C63 1.518(19) .
C61 C62 1.53(3) .
C62A H62A 0.9800 .
C62A H62B 0.9800 .
C62A H62C 0.9800 .
C63A H63A 0.9800 .
C63A H63B 0.9800 .
C63A H63C 0.9800 .
O4 C1 1.230(12) .
O5 C1 1.241(14) .
C30 H30A 0.9800 .
C30 H30B 0.9800 .
C30 H30C 0.9800 .
C51A H51D 0.9800 .
C51A H51E 0.9800 .
C51A H51F 0.9800 .
C50 H50D 0.9800 .
C50 H50E 0.9800 .
C50 H50F 0.9800 .
O1S C3S 1.436(7) .
O1S C3S 1.436(7) 3_575
O1S C2S 1.238(7) .
O1S C2S 1.238(7) 3_575
C1S H1SD 0.9800 .
C1S H1SE 0.9800 .
C1S H1SF 0.9800 .
C1S H1SA 0.9800 .
C1S H1SB 0.9800 .
C1S H1SC 0.9800 .
C1S C3S 1.426(8) .
C1S C2S 1.372(9) .
C3S H3SA 0.9900 .
C3S H3SB 0.9900 .
C2S H2SA 0.9900 .
C2S H2SB 0.9900 .
C63 H63D 0.9800 .
C63 H63E 0.9800 .
C63 H63F 0.9800 .
C62 H62D 0.9800 .
C62 H62E 0.9800 .
C62 H62F 0.9800 .

loop_
_geom_torsion_atom_site_label_1
_geom_torsion_atom_site_label_2
_geom_torsion_atom_site_label_3
_geom_torsion_atom_site_label_4
_geom_torsion
_geom_torsion_site_symmetry_1
Mn1 O5A C1A O4A 1.2(5) .
Mn1 O5A C1A C3AA -177.96(15) .
Mn1 O5 C1 C3AA -178.4(4) .
Mn1 O5 C1 O4 -6.5(14) .
F1A C3AA C1 O4 -81.4(10) .
F1A C3AA C1 O5 91.4(9) .
F2A C3AA C1 O4 127.4(8) .
F2A C3AA C1 O5 -59.8(9) .
O4A C1A C3AA F1A 31.5(5) .
O4A C1A C3AA F2A -82.5(5) .
O4A C1A C3AA F3A 152.4(3) .
O4A C1A C3AA C1 163.1(6) .
O4A C1A C3AA F1 47.8(12) .
O4A C1A C3AA F2 -73.8(12) .
O4A C1A C3AA F3 173.6(5) .
N1 C7 C8 C22 3.5(2) .
N1 C7 C8 C9 -178.81(14) .
N1 C7 C12 C11 178.53(14) .
N1 C7 C12 C13 -2.3(2) .
C7 C8 C22 C27 -85.0(2) .
C7 C8 C22 C23 95.07(19) .
C7 C8 C9 C10 -0.3(2) .
C7 C12 C13 C18 -79.4(2) .
C7 C12 C13 C14 103.62(19) .
C8 C7 C12 C11 -1.6(2) .
C8 C7 C12 C13 177.61(15) .
C8 C22 C27 C26 177.69(15) .
C8 C22 C27 C28 -4.5(2) .
C8 C22 C23 C24 -177.57(15) .
C8 C22 C23 C31 1.2(2) .
C8 C9 C10 C11 -0.4(2) .
C22 C8 C9 C10 177.43(15) .
C22 C27 C26 C25 0.3(3) .
C22 C27 C28 C29 -112.6(2) .
C22 C27 C28 C30 125.1(2) .
C22 C23 C31 C32 146.21(18) .
C22 C23 C31 C33 -89.7(2) .
C27 C22 C23 C24 2.5(2) .
C27 C22 C23 C31 -178.79(16) .
C27 C26 C25 C24 1.6(3) .
C26 C27 C28 C29 65.2(2) .
C26 C27 C28 C30 -57.2(2) .
C26 C25 C24 C23 -1.5(3) .
C25 C24 C23 C22 -0.5(3) .
C25 C24 C23 C31 -179.32(17) .
C24 C23 C31 C32 -35.1(2) .
C24 C23 C31 C33 89.1(2) .
C23 C22 C27 C26 -2.3(2) .
C23 C22 C27 C28 175.44(16) .
C28 C27 C26 C25 -177.54(17) .
C9 C8 C22 C27 97.42(19) .
C9 C8 C22 C23 -82.5(2) .
C9 C10 C11 C12 0.1(2) .
C10 C11 C12 C7 0.9(2) .
C10 C11 C12 C13 -178.36(14) .
C11 C12 C13 C18 99.75(19) .
C11 C12 C13 C14 -77.2(2) .
C12 C7 C8 C22 -176.41(15) .
C12 C7 C8 C9 1.3(2) .
C12 C13 C18 C19 2.4(2) .
C12 C13 C18 C17 -176.81(16) .
C12 C13 C14 C15 177.71(16) .
C12 C13 C14 C0AA -4.7(2) .
C13 C18 C19 C21 116.52(18) .
C13 C18 C19 C20 -121.32(19) .
C13 C18 C17 C16 -0.8(3) .
C13 C14 C0AA C1AA 152.59(18) .
C13 C14 C0AA C2AA -83.7(2) .
C18 C13 C14 C15 0.8(3) .
C18 C13 C14 C0AA 178.35(16) .
C18 C17 C16 C15 0.6(3) .
C19 C18 C17 C16 179.97(18) .
C17 C18 C19 C21 -64.3(2) .
C17 C18 C19 C20 57.9(2) .
C17 C16 C15 C14 0.3(3) .
C16 C15 C14 C13 -1.0(3) .
C16 C15 C14 C0AA -178.59(18) .
C15 C14 C0AA C1AA -29.9(3) .
C15 C14 C0AA C2AA 93.8(2) .
C14 C13 C18 C19 179.28(16) .
C14 C13 C18 C17 0.1(3) .
O5A C1A C3AA F1A -149.3(4) .
O5A C1A C3AA F2A 96.8(5) .
O5A C1A C3AA F3A -28.3(4) .
O5A C1A C3AA C1 -17.7(5) .
O5A C1A C3AA F1 -132.9(12) .
O5A C1A C3AA F2 105.5(11) .
O5A C1A C3AA F3 -7.2(6) .
C1A C3AA C1 O4 -149.1(10) .
C1A C3AA C1 O5 23.7(4) .
N2 C34 C35 C40 1.4(2) .
N2 C34 C35 C36 -178.61(16) .
N2 C34 C39 C38 178.06(17) .
N2 C34 C39 C52 -1.9(3) .
C34 C35 C40 C41 90.1(2) .
C34 C35 C40 C45 -88.6(2) .
C34 C35 C36 C37 0.6(3) .
C34 C39 C52 C53 83.2(2) .
C34 C39 C52 C57 -98.4(2) .
C35 C34 C39 C38 -0.8(3) .
C35 C34 C39 C52 179.26(17) .
C35 C40 C41 C42 -178.31(17) .
C35 C40 C41 C49 2.6(3) .
C35 C40 C45 C44 178.90(16) .
C35 C40 C45 C46 -2.9(3) .
C35 C36 C37 C38 -0.9(3) .
C40 C35 C36 C37 -179.37(17) .
C40 C41 C42 C43 -0.3(3) .
C40 C41 C49 C51 -113.5(4) .
C40 C41 C49 C50A 127.4(6) .
C40 C41 C49 C51A -136.4(7) .
C40 C41 C49 C50 95.7(6) .
C40 C45 C46 C48 -91.2(2) .
C40 C45 C46 C47 144.4(2) .
C41 C40 C45 C44 0.3(3) .
C41 C40 C45 C46 178.45(17) .
C41 C42 C43 C44 -0.2(3) .
C42 C41 C49 C51 67.5(5) .
C42 C41 C49 C50A -51.6(6) .
C42 C41 C49 C51A 44.5(8) .
C42 C41 C49 C50 -83.4(6) .
C42 C43 C44 C45 0.8(3) .
C43 C44 C45 C40 -0.8(3) .
C43 C44 C45 C46 -179.01(18) .
C44 C45 C46 C48 86.9(2) .
C44 C45 C46 C47 -37.5(3) .
C45 C40 C41 C42 0.3(3) .
C45 C40 C41 C49 -178.76(17) .
C49 C41 C42 C43 178.72(19) .
C36 C35 C40 C41 -90.0(2) .
C36 C35 C40 C45 91.4(2) .
C36 C37 C38 C39 0.3(3) .
C37 C38 C39 C34 0.5(3) .
C37 C38 C39 C52 -179.55(19) .
C38 C39 C52 C53 -96.7(2) .
C38 C39 C52 C57 81.6(2) .
C39 C34 C35 C40 -179.78(17) .
C39 C34 C35 C36 0.3(3) .
C39 C52 C53 C58 1.6(3) .
C39 C52 C53 C54 177.97(17) .
C39 C52 C57 C56 -178.04(16) .
C39 C52 C57 C61 3.7(3) .
C52 C53 C58 C59 -146.2(2) .
C52 C53 C58 C60 90.3(2) .
C52 C53 C54 C55 0.1(3) .
C52 C57 C61 C62A 96.8(4) .
C52 C57 C61 C63A -142.3(5) .
C52 C57 C61 C63 -114.1(15) .
C52 C57 C61 C62 114.9(15) .
C53 C52 C57 C56 0.3(3) .
C53 C52 C57 C61 -177.93(17) .
C53 C54 C55 C56 0.3(3) .
C58 C53 C54 C55 176.45(19) .
C54 C53 C58 C59 37.6(3) .
C54 C53 C58 C60 -85.9(3) .
C54 C55 C56 C57 -0.4(3) .
C55 C56 C57 C52 0.1(3) .
C55 C56 C57 C61 178.34(18) .
C56 C57 C61 C62A -81.4(4) .
C56 C57 C61 C63A 39.4(6) .
C56 C57 C61 C63 67.6(15) .
C56 C57 C61 C62 -63.3(15) .
C57 C52 C53 C58 -176.75(17) .
C57 C52 C53 C54 -0.4(3) .
F3A C3AA C1 O4 21.1(7) .
F3A C3AA C1 O5 -166.1(7) .
F1 C3AA C1 O4 -73.5(16) .
F1 C3AA C1 O5 99.3(16) .
F2 C3AA C1 O4 143.4(15) .
F2 C3AA C1 O5 -43.8(15) .
F3 C3AA C1 O4 37.8(8) .
F3 C3AA C1 O5 -149.3(7) .
C3S O1S C2S C1S -14.1(8) .
C3S O1S C2S C1S 165.9(8) 3_575
C3S C1S C2S O1S 14.6(8) .
C2S O1S C3S C1S 11.9(6) .
C2S O1S C3S C1S -168.1(6) 3_575
C2S C1S C3S O1S -10.9(6) .
